data_7041825
loop_
_publ_author_name
'Sniekers, Jeroen'
'Malaquias, Jo\~ao C'
'Van Meervelt, Luc'
'Fransaer, Jan'
'Binnemans, Koen'

_publ_section_title
;
 Manganese-containing ionic liquids: synthesis, crystal structures and
 electrodeposition of manganese films and nanoparticles.
;
_journal_issue 8
_journal_name_full 'Dalton transactions (Cambridge, England : 2003)'
_journal_page_first 2497
_journal_page_last 2509
_journal_paper_doi 10.1039/c6dt04781e
_journal_volume 46
_journal_year 2017
_chemical_formula_moiety 'C12 H36 Mn O6 S6, 2(C2 F6 N O4 S2)'
_chemical_formula_sum 'C16 H36 F12 Mn N2 O14 S10'
_chemical_formula_weight 1084.01
_chemical_name_systematic
;
 ? 
;
_space_group_crystal_system triclinic
_space_group_IT_number 2
_space_group_name_Hall '-P 1'
_space_group_name_H-M_alt 'P -1'
_symmetry_space_group_name_Hall '-P 1'
_symmetry_space_group_name_H-M 'P -1'
_atom_sites_solution_hydrogens geom
_audit_creation_date 2016-07-08
_audit_creation_method
;
Olex2 1.2
(compiled 2016.02.19 svn.r3266 for OlexSys, GUI svn.r5155)
;
_audit_update_record
;
2016-10-26 deposited with the CCDC.
2017-01-24 downloaded from the CCDC.
;
_cell_angle_alpha 109.047(7)
_cell_angle_beta 99.445(6)
_cell_angle_gamma 97.393(6)
_cell_formula_units_Z 1
_cell_length_a 8.0015(6)
_cell_length_b 10.9806(9)
_cell_length_c 12.9203(8)
_cell_measurement_reflns_used 4013
_cell_measurement_temperature 100.0(3)
_cell_measurement_theta_max 28.8530
_cell_measurement_theta_min 3.2830
_cell_volume 1038.09(15)
_computing_cell_refinement
;
CrysAlisPro, Agilent Technologies,
Version 1.171.36.28 (release 01-02-2013 CrysAlis171 .NET)
(compiled Feb  1 2013,16:14:44)
;
_computing_data_collection
;
CrysAlisPro, Agilent Technologies,
Version 1.171.36.28 (release 01-02-2013 CrysAlis171 .NET)
(compiled Feb  1 2013,16:14:44)
;
_computing_data_reduction
;
CrysAlisPro, Agilent Technologies,
Version 1.171.36.28 (release 01-02-2013 CrysAlis171 .NET)
(compiled Feb  1 2013,16:14:44)
;
_computing_molecular_graphics 'Olex2 (Dolomanov et al., 2009)'
_computing_publication_material 'Olex2 (Dolomanov et al., 2009)'
_computing_structure_refinement 'ShelXL (Sheldrick, 2015)'
_computing_structure_solution 'ShelXS (Sheldrick, 2008)'
_diffrn_ambient_temperature 100.0(3)
_diffrn_detector_area_resol_mean 15.9631
_diffrn_measured_fraction_theta_full 0.998
_diffrn_measured_fraction_theta_max 0.998
_diffrn_measurement_details
;
#__ type_ start__ end____ width___ exp.time_
  1 omega  -46.00   53.00   1.0000   75.0000
omega____ theta____ kappa____ phi______ frames
    -      -16.9951   77.0000 -180.0000 99

#__ type_ start__ end____ width___ exp.time_
  2 omega  -38.00    0.00   1.0000   75.0000
omega____ theta____ kappa____ phi______ frames
    -      -16.9951  -57.0000  -30.0000 38

#__ type_ start__ end____ width___ exp.time_
  3 omega  -86.00    0.00   1.0000   75.0000
omega____ theta____ kappa____ phi______ frames
    -      -16.9951  -57.0000   60.0000 86

#__ type_ start__ end____ width___ exp.time_
  4 omega  -46.00   39.00   1.0000   75.0000
omega____ theta____ kappa____ phi______ frames
    -       18.8701  -57.0000  -60.0000 85

#__ type_ start__ end____ width___ exp.time_
  5 omega   -3.00   53.00   1.0000   75.0000
omega____ theta____ kappa____ phi______ frames
    -       18.8701   77.0000  -90.0000 56
;
_diffrn_measurement_device_type 'SuperNova, Single source at offset, Eos'
_diffrn_measurement_method '\w scans'
_diffrn_orient_matrix_UB_11 -0.0533077000
_diffrn_orient_matrix_UB_12 0.0042651000
_diffrn_orient_matrix_UB_13 -0.0477994000
_diffrn_orient_matrix_UB_21 0.0224036000
_diffrn_orient_matrix_UB_22 -0.0576403000
_diffrn_orient_matrix_UB_23 -0.0345580000
_diffrn_orient_matrix_UB_31 -0.0710814000
_diffrn_orient_matrix_UB_32 -0.0389205000
_diffrn_orient_matrix_UB_33 0.0080825000
_diffrn_radiation_monochromator mirror
_diffrn_radiation_type MoK\a
_diffrn_radiation_wavelength 0.71073
_diffrn_reflns_av_R_equivalents 0.0210
_diffrn_reflns_av_unetI/netI 0.0399
_diffrn_reflns_Laue_measured_fraction_full 0.998
_diffrn_reflns_Laue_measured_fraction_max 0.998
_diffrn_reflns_limit_h_max 9
_diffrn_reflns_limit_h_min -9
_diffrn_reflns_limit_k_max 13
_diffrn_reflns_limit_k_min -13
_diffrn_reflns_limit_l_max 16
_diffrn_reflns_limit_l_min -16
_diffrn_reflns_number 7448
_diffrn_reflns_point_group_measured_fraction_full 0.998
_diffrn_reflns_point_group_measured_fraction_max 0.998
_diffrn_reflns_theta_full 25.242
_diffrn_reflns_theta_max 26.371
_diffrn_reflns_theta_min 2.805
_diffrn_source 'SuperNova (Mo) X-ray Source'
_exptl_absorpt_coefficient_mu 0.930
_exptl_absorpt_correction_T_max 1.00000
_exptl_absorpt_correction_T_min 0.91467
_exptl_absorpt_correction_type multi-scan
_exptl_absorpt_process_details
;
CrysAlisPro, Agilent Technologies,
Version 1.171.36.28 (release 01-02-2013 CrysAlis171 .NET)
(compiled Feb  1 2013,16:14:44)
Empirical absorption correction using spherical harmonics,
 implemented in SCALE3 ABSPACK scaling algorithm.
;
_exptl_crystal_colour 'clear colourless'
_exptl_crystal_colour_lustre clear
_exptl_crystal_colour_primary colourless
_exptl_crystal_density_diffrn 1.734
_exptl_crystal_density_method 'not measured'
_exptl_crystal_F_000 551
_exptl_crystal_size_max 0.03
_exptl_crystal_size_mid 0.02
_exptl_crystal_size_min 0.02
_refine_diff_density_max 0.792
_refine_diff_density_min -0.471
_refine_diff_density_rms 0.073
_refine_ls_extinction_method none
_refine_ls_goodness_of_fit_ref 1.045
_refine_ls_hydrogen_treatment constr
_refine_ls_matrix_type full
_refine_ls_number_parameters 256
_refine_ls_number_reflns 4225
_refine_ls_number_restraints 0
_refine_ls_restrained_S_all 1.045
_refine_ls_R_factor_all 0.0430
_refine_ls_R_factor_gt 0.0343
_refine_ls_shift/su_max 0.000
_refine_ls_shift/su_mean 0.000
_refine_ls_structure_factor_coef Fsqd
_refine_ls_weighting_details 'w=1/[\s^2^(Fo^2^)+(0.0302P)^2^+0.8080P] where P=(Fo^2^+2Fc^2^)/3'
_refine_ls_weighting_scheme calc
_refine_ls_wR_factor_gt 0.0751
_refine_ls_wR_factor_ref 0.0799
_reflns_Friedel_coverage 0.000
_reflns_number_gt 3602
_reflns_number_total 4225
_reflns_threshold_expression 'I > 2\s(I)'
_cod_data_source_file c6dt04781e2.cif
_cod_data_source_block kb2046
_cod_depositor_comments 'Adding full bibliography for 7041822--7041828.cif.'
_cod_original_cell_volume 1038.09(14)
_cod_database_code 7041825
_chemical_oxdiff_formula 'Mn C4 F12 S4 O8 N2 C12 H36 S6 O6'
_shelx_space_group_comment
;
The symmetry employed for this shelxl refinement is uniquely defined
by the following loop, which should always be used as a source of
symmetry information in preference to the above space-group names.
They are only intended as comments.
;
_reflns_odcompleteness_completeness 99.88
_reflns_odcompleteness_iscentric 1
_reflns_odcompleteness_theta 26.32
_olex2_refinement_description
;
1. Fixed Uiso
 At 1.5 times of:
  All C(H,H,H) groups
2.a Idealised Me refined as rotating group:
 C6(H6A,H6B,H6C), C7(H7A,H7B,H7C), C9(H9A,H9B,H9C), C10(H10A,H10B,H10C),
 C12(H12A,H12B,H12C), C13(H13A,H13B,H13C)
;
_shelx_shelxl_version_number 2014/7
_olex2_date_sample_data_collection 2014-01-13
_olex2_submission_special_instructions 'No special instructions were received'

loop_
_space_group_symop_operation_xyz
'x, y, z'
'-x, -y, -z'

loop_
_atom_site_label
_atom_site_type_symbol
_atom_site_fract_x
_atom_site_fract_y
_atom_site_fract_z
_atom_site_U_iso_or_equiv
_atom_site_adp_type
_atom_site_occupancy
_atom_site_site_symmetry_order
_atom_site_calc_flag
_atom_site_refinement_flags_posn
_atom_site_refinement_flags_adp
_atom_site_refinement_flags_occupancy
Mn1 Mn 0.0000 0.0000 0.0000 0.01325(12) Uani 1 2 d S T P
O2 O 0.1242(2) 0.19684(17) 0.02303(14) 0.0190(4) Uani 1 1 d . . .
O3 O 0.05752(19) 0.04260(17) 0.18134(13) 0.0164(4) Uani 1 1 d . . .
O4 O -0.24740(19) 0.06409(17) 0.00939(14) 0.0177(4) Uani 1 1 d . . .
S5 S 0.07638(7) 0.32311(6) 0.09323(5) 0.01896(15) Uani 1 1 d . . .
C6 C 0.1932(3) 0.4489(3) 0.0601(2) 0.0247(6) Uani 1 1 d . . .
H6A H 0.3163 0.4453 0.0736 0.037 Uiso 1 1 calc GR . .
H6B H 0.1769 0.5347 0.1075 0.037 Uiso 1 1 calc GR . .
H6C H 0.1509 0.4362 -0.0190 0.037 Uiso 1 1 calc GR . .
C7 C 0.1987(3) 0.3625(3) 0.2321(2) 0.0267(6) Uani 1 1 d . . .
H7A H 0.1603 0.2945 0.2615 0.040 Uiso 1 1 calc GR . .
H7B H 0.1816 0.4476 0.2803 0.040 Uiso 1 1 calc GR . .
H7C H 0.3215 0.3671 0.2310 0.040 Uiso 1 1 calc GR . .
S8 S -0.04703(7) -0.02324(6) 0.24355(5) 0.01548(14) Uani 1 1 d . . .
C9 C -0.0629(3) 0.1082(3) 0.3645(2) 0.0233(6) Uani 1 1 d . . .
H9A H 0.0531 0.1573 0.4062 0.035 Uiso 1 1 calc GR . .
H9B H -0.1206 0.0725 0.4126 0.035 Uiso 1 1 calc GR . .
H9C H -0.1300 0.1670 0.3410 0.035 Uiso 1 1 calc GR . .
C10 C 0.0998(3) -0.0960(3) 0.3124(2) 0.0224(6) Uani 1 1 d . . .
H10A H 0.1299 -0.1696 0.2563 0.034 Uiso 1 1 calc GR . .
H10B H 0.0456 -0.1281 0.3637 0.034 Uiso 1 1 calc GR . .
H10C H 0.2047 -0.0304 0.3549 0.034 Uiso 1 1 calc GR . .
S11 S -0.32238(7) 0.11845(6) -0.07885(5) 0.01606(14) Uani 1 1 d . . .
C12 C -0.4717(3) 0.2125(3) -0.0195(2) 0.0235(6) Uani 1 1 d . . .
H12A H -0.5542 0.1578 0.0033 0.035 Uiso 1 1 calc GR . .
H12B H -0.5340 0.2427 -0.0753 0.035 Uiso 1 1 calc GR . .
H12C H -0.4089 0.2885 0.0462 0.035 Uiso 1 1 calc GR . .
C13 C -0.4727(3) -0.0176(3) -0.1839(2) 0.0208(5) Uani 1 1 d . . .
H13A H -0.4117 -0.0880 -0.2157 0.031 Uiso 1 1 calc GR . .
H13B H -0.5274 0.0107 -0.2434 0.031 Uiso 1 1 calc GR . .
H13C H -0.5614 -0.0500 -0.1500 0.031 Uiso 1 1 calc GR . .
C14 C 0.8457(4) 0.5192(3) 0.3787(3) 0.0312(7) Uani 1 1 d . . .
F15 F 1.0022(2) 0.58690(19) 0.43354(14) 0.0404(5) Uani 1 1 d . . .
F16 F 0.8575(2) 0.39487(18) 0.32681(18) 0.0475(5) Uani 1 1 d . . .
F17 F 0.7480(3) 0.5229(2) 0.45245(17) 0.0539(6) Uani 1 1 d . . .
S18 S 0.75573(7) 0.58427(6) 0.27266(5) 0.01758(14) Uani 1 1 d . . .
O19 O 0.5967(2) 0.4972(2) 0.21182(17) 0.0342(5) Uani 1 1 d . . .
O20 O 0.8934(2) 0.59386(19) 0.21607(15) 0.0259(4) Uani 1 1 d . . .
N21 N 0.7434(2) 0.7248(2) 0.35239(17) 0.0175(4) Uani 1 1 d . . .
S22 S 0.57352(7) 0.78296(6) 0.35988(5) 0.01779(14) Uani 1 1 d . . .
O23 O 0.6240(2) 0.92232(18) 0.41334(16) 0.0281(4) Uani 1 1 d . . .
O24 O 0.4394(2) 0.73040(19) 0.26041(15) 0.0264(4) Uani 1 1 d . . .
C25 C 0.4829(3) 0.7318(3) 0.4642(2) 0.0218(6) Uani 1 1 d . . .
F26 F 0.5967(2) 0.77222(17) 0.56167(12) 0.0334(4) Uani 1 1 d . . .
F27 F 0.43676(18) 0.60241(15) 0.42930(13) 0.0261(3) Uani 1 1 d . . .
F28 F 0.3441(2) 0.78311(17) 0.48156(15) 0.0379(4) Uani 1 1 d . . .

loop_
_atom_site_aniso_label
_atom_site_aniso_U_11
_atom_site_aniso_U_22
_atom_site_aniso_U_33
_atom_site_aniso_U_23
_atom_site_aniso_U_13
_atom_site_aniso_U_12
Mn1 0.0095(2) 0.0186(3) 0.0105(2) 0.0031(2) 0.00213(18) 0.00459(19)
O2 0.0173(8) 0.0176(9) 0.0199(9) 0.0016(8) 0.0079(7) 0.0045(7)
O3 0.0142(8) 0.0220(10) 0.0131(8) 0.0059(7) 0.0045(6) 0.0024(7)
O4 0.0119(8) 0.0263(10) 0.0161(8) 0.0073(8) 0.0043(7) 0.0075(7)
S5 0.0129(3) 0.0197(3) 0.0192(3) 0.0000(3) 0.0038(2) 0.0032(2)
C6 0.0249(13) 0.0235(15) 0.0245(14) 0.0071(12) 0.0039(11) 0.0064(11)
C7 0.0289(14) 0.0292(16) 0.0156(13) 0.0020(12) 0.0044(11) -0.0002(12)
S8 0.0119(3) 0.0188(3) 0.0131(3) 0.0027(2) 0.0034(2) 0.0012(2)
C9 0.0240(13) 0.0279(15) 0.0180(13) 0.0043(12) 0.0109(10) 0.0072(11)
C10 0.0202(12) 0.0256(15) 0.0264(14) 0.0137(12) 0.0071(11) 0.0075(11)
S11 0.0112(3) 0.0219(3) 0.0157(3) 0.0056(3) 0.0042(2) 0.0064(2)
C12 0.0216(13) 0.0283(16) 0.0225(13) 0.0061(12) 0.0080(11) 0.0150(11)
C13 0.0174(12) 0.0253(15) 0.0174(13) 0.0052(11) 0.0014(10) 0.0051(10)
C14 0.0321(15) 0.0347(18) 0.0408(17) 0.0212(15) 0.0215(14) 0.0173(13)
F15 0.0357(10) 0.0548(13) 0.0333(10) 0.0183(9) -0.0001(8) 0.0204(9)
F16 0.0517(11) 0.0359(11) 0.0735(14) 0.0316(11) 0.0259(10) 0.0251(9)
F17 0.0612(12) 0.0815(16) 0.0659(14) 0.0601(13) 0.0447(11) 0.0472(12)
S18 0.0162(3) 0.0192(3) 0.0175(3) 0.0057(3) 0.0046(2) 0.0049(2)
O19 0.0210(10) 0.0238(11) 0.0420(12) -0.0055(9) 0.0008(9) 0.0030(8)
O20 0.0278(10) 0.0322(12) 0.0226(10) 0.0099(9) 0.0148(8) 0.0103(8)
N21 0.0130(9) 0.0204(12) 0.0175(10) 0.0049(9) 0.0037(8) 0.0025(8)
S22 0.0181(3) 0.0171(3) 0.0186(3) 0.0057(3) 0.0055(2) 0.0048(2)
O23 0.0335(10) 0.0170(10) 0.0342(11) 0.0069(9) 0.0123(9) 0.0059(8)
O24 0.0231(9) 0.0327(12) 0.0233(10) 0.0096(9) 0.0011(8) 0.0117(8)
C25 0.0200(12) 0.0198(14) 0.0227(14) 0.0018(11) 0.0097(10) 0.0026(10)
F26 0.0343(9) 0.0416(11) 0.0161(8) 0.0050(7) 0.0045(7) -0.0058(7)
F27 0.0281(8) 0.0196(8) 0.0295(8) 0.0060(7) 0.0135(7) -0.0006(6)
F28 0.0319(9) 0.0368(11) 0.0526(11) 0.0135(9) 0.0281(8) 0.0155(8)

loop_
_atom_type_symbol
_atom_type_description
_atom_type_scat_dispersion_real
_atom_type_scat_dispersion_imag
_atom_type_scat_source
C C 0.0033 0.0016 'International Tables Vol C Tables 4.2.6.8 and 6.1.1.4'
H H 0.0000 0.0000 'International Tables Vol C Tables 4.2.6.8 and 6.1.1.4'
N N 0.0061 0.0033 'International Tables Vol C Tables 4.2.6.8 and 6.1.1.4'
O O 0.0106 0.0060 'International Tables Vol C Tables 4.2.6.8 and 6.1.1.4'
F F 0.0171 0.0103 'International Tables Vol C Tables 4.2.6.8 and 6.1.1.4'
S S 0.1246 0.1234 'International Tables Vol C Tables 4.2.6.8 and 6.1.1.4'
Mn Mn 0.3368 0.7283 'International Tables Vol C Tables 4.2.6.8 and 6.1.1.4'

loop_
_geom_angle_atom_site_label_1
_geom_angle_atom_site_label_2
_geom_angle_atom_site_label_3
_geom_angle
_geom_angle_site_symmetry_1
_geom_angle_site_symmetry_3
O2 Mn1 O2 180.0 2 .
O2 Mn1 O3 91.51(6) . .
O2 Mn1 O3 88.49(6) . 2
O2 Mn1 O3 88.49(6) 2 .
O2 Mn1 O3 91.51(6) 2 2
O2 Mn1 O4 90.32(6) 2 2
O2 Mn1 O4 90.32(6) . .
O2 Mn1 O4 89.68(6) . 2
O2 Mn1 O4 89.68(6) 2 .
O3 Mn1 O3 180.0 . 2
O3 Mn1 O4 89.70(6) 2 .
O3 Mn1 O4 90.29(6) 2 2
O3 Mn1 O4 89.70(6) . 2
O3 Mn1 O4 90.30(6) . .
O4 Mn1 O4 180.0 2 .
S5 O2 Mn1 125.47(9) . .
S8 O3 Mn1 125.71(9) . .
S11 O4 Mn1 117.70(9) . .
O2 S5 C6 104.79(11) . .
O2 S5 C7 105.53(12) . .
C6 S5 C7 97.92(13) . .
S5 C6 H6A 109.5 . .
S5 C6 H6B 109.5 . .
S5 C6 H6C 109.5 . .
H6A C6 H6B 109.5 . .
H6A C6 H6C 109.5 . .
H6B C6 H6C 109.5 . .
S5 C7 H7A 109.5 . .
S5 C7 H7B 109.5 . .
S5 C7 H7C 109.5 . .
H7A C7 H7B 109.5 . .
H7A C7 H7C 109.5 . .
H7B C7 H7C 109.5 . .
O3 S8 C9 104.60(11) . .
O3 S8 C10 105.40(11) . .
C10 S8 C9 97.95(13) . .
S8 C9 H9A 109.5 . .
S8 C9 H9B 109.5 . .
S8 C9 H9C 109.5 . .
H9A C9 H9B 109.5 . .
H9A C9 H9C 109.5 . .
H9B C9 H9C 109.5 . .
S8 C10 H10A 109.5 . .
S8 C10 H10B 109.5 . .
S8 C10 H10C 109.5 . .
H10A C10 H10B 109.5 . .
H10A C10 H10C 109.5 . .
H10B C10 H10C 109.5 . .
O4 S11 C12 105.25(11) . .
O4 S11 C13 104.95(11) . .
C12 S11 C13 99.00(12) . .
S11 C12 H12A 109.5 . .
S11 C12 H12B 109.5 . .
S11 C12 H12C 109.5 . .
H12A C12 H12B 109.5 . .
H12A C12 H12C 109.5 . .
H12B C12 H12C 109.5 . .
S11 C13 H13A 109.5 . .
S11 C13 H13B 109.5 . .
S11 C13 H13C 109.5 . .
H13A C13 H13B 109.5 . .
H13A C13 H13C 109.5 . .
H13B C13 H13C 109.5 . .
F15 C14 F16 108.4(2) . .
F15 C14 F17 108.4(3) . .
F15 C14 S18 110.7(2) . .
F16 C14 S18 108.4(2) . .
F17 C14 F16 109.0(2) . .
F17 C14 S18 111.94(19) . .
O19 S18 C14 105.95(14) . .
O19 S18 O20 119.05(12) . .
O19 S18 N21 116.50(11) . .
O20 S18 C14 102.58(12) . .
O20 S18 N21 110.30(11) . .
N21 S18 C14 99.24(13) . .
S18 N21 S22 126.06(13) . .
N21 S22 C25 105.36(11) . .
O23 S22 N21 107.70(11) . .
O23 S22 C25 103.30(12) . .
O24 S22 N21 115.47(11) . .
O24 S22 O23 118.83(12) . .
O24 S22 C25 104.54(12) . .
F26 C25 S22 111.14(17) . .
F27 C25 S22 111.01(17) . .
F27 C25 F26 108.4(2) . .
F27 C25 F28 108.2(2) . .
F28 C25 S22 109.92(19) . .
F28 C25 F26 108.1(2) . .

loop_
_geom_bond_atom_site_label_1
_geom_bond_atom_site_label_2
_geom_bond_distance
_geom_bond_site_symmetry_2
Mn1 O2 2.1629(17) 2
Mn1 O2 2.1629(17) .
Mn1 O3 2.1899(16) 2
Mn1 O3 2.1899(16) .
Mn1 O4 2.1932(15) 2
Mn1 O4 2.1933(15) .
O2 S5 1.5235(17) .
O3 S8 1.5208(17) .
O4 S11 1.5258(17) .
S5 C6 1.775(3) .
S5 C7 1.782(3) .
C6 H6A 0.9800 .
C6 H6B 0.9800 .
C6 H6C 0.9800 .
C7 H7A 0.9800 .
C7 H7B 0.9800 .
C7 H7C 0.9800 .
S8 C9 1.783(3) .
S8 C10 1.781(2) .
C9 H9A 0.9800 .
C9 H9B 0.9800 .
C9 H9C 0.9800 .
C10 H10A 0.9800 .
C10 H10B 0.9800 .
C10 H10C 0.9800 .
S11 C12 1.784(2) .
S11 C13 1.788(3) .
C12 H12A 0.9800 .
C12 H12B 0.9800 .
C12 H12C 0.9800 .
C13 H13A 0.9800 .
C13 H13B 0.9800 .
C13 H13C 0.9800 .
C14 F15 1.322(3) .
C14 F16 1.334(3) .
C14 F17 1.322(3) .
C14 S18 1.831(3) .
S18 O19 1.4211(19) .
S18 O20 1.4299(18) .
S18 N21 1.577(2) .
N21 S22 1.578(2) .
S22 O23 1.4288(19) .
S22 O24 1.4284(18) .
S22 C25 1.835(3) .
C25 F26 1.329(3) .
C25 F27 1.323(3) .
C25 F28 1.328(3) .

loop_
_geom_torsion_atom_site_label_1
_geom_torsion_atom_site_label_2
_geom_torsion_atom_site_label_3
_geom_torsion_atom_site_label_4
_geom_torsion
Mn1 O2 S5 C6 -169.72(12)
Mn1 O2 S5 C7 87.49(14)
Mn1 O3 S8 C9 -136.16(13)
Mn1 O3 S8 C10 121.13(13)
Mn1 O4 S11 C12 -159.62(12)
Mn1 O4 S11 C13 96.46(12)
C14 S18 N21 S22 -120.85(17)
F15 C14 S18 O19 174.29(18)
F15 C14 S18 O20 48.7(2)
F15 C14 S18 N21 -64.6(2)
F16 C14 S18 O19 55.5(2)
F16 C14 S18 O20 -70.0(2)
F16 C14 S18 N21 176.63(18)
F17 C14 S18 O19 -64.7(2)
F17 C14 S18 O20 169.7(2)
F17 C14 S18 N21 56.4(2)
S18 N21 S22 O23 -161.95(15)
S18 N21 S22 O24 -26.5(2)
S18 N21 S22 C25 88.29(18)
O19 S18 N21 S22 -7.8(2)
O20 S18 N21 S22 131.96(16)
N21 S22 C25 F26 56.6(2)
N21 S22 C25 F27 -64.10(19)
N21 S22 C25 F28 176.21(17)
O23 S22 C25 F26 -56.3(2)
O23 S22 C25 F27 -176.98(17)
O23 S22 C25 F28 63.3(2)
O24 S22 C25 F26 178.72(17)
O24 S22 C25 F27 58.0(2)
O24 S22 C25 F28 -61.6(2)
